data_1507844
loop_
_publ_author_name
'Guang, Jie'
'Guo, Qunsheng'
'Zhao, John Cong-Gui'

_publ_section_title
;
 Acetylphosphonate as a surrogate of acetate or acetamide in
 organocatalyzed enantioselective aldol reactions.
;
_journal_issue 12
_journal_name_full 'Organic letters'
_journal_page_first 3174
_journal_page_last 3177
_journal_paper_doi 10.1021/ol301270w
_journal_volume 14
_journal_year 2012
_chemical_formula_moiety 'C31 H27 N O4'
_chemical_formula_sum 'C31 H27 N O4'
_chemical_formula_weight 477.54
_chemical_name_systematic
; 
(S)-methyl-2-[(R)-3-hydroxy-2-oxo-1-tritylindolin-3-yl]propanoate 
;
_space_group_IT_number 14
_symmetry_cell_setting monoclinic
_symmetry_space_group_name_Hall '-P 2yn'
_symmetry_space_group_name_H-M 'P 1 21/n 1'
_atom_sites_solution_hydrogens geom
_atom_sites_solution_primary direct
_atom_sites_solution_secondary difmap
_audit_creation_method SHELXL-97
_cell_angle_alpha 90.00
_cell_angle_beta 92.185(7)
_cell_angle_gamma 90.00
_cell_formula_units_Z 4
_cell_length_a 10.1912(12)
_cell_length_b 15.9298(19)
_cell_length_c 14.5217(16)
_cell_measurement_reflns_used 8983
_cell_measurement_temperature 98(2)
_cell_measurement_theta_max 27.6
_cell_measurement_theta_min 3.1
_cell_volume 2355.8(5)
_computing_cell_refinement
;
CrystalClear-SM Expert 2.0 r3 (Rigaku, 2009)
;
_computing_data_collection
;
CrystalClear-SM Expert 2.0 r3 (Rigaku, 2009)
;
_computing_data_reduction
;
CrystalClear-SM Expert 2.0 r3 (Rigaku, 2009)
;
_computing_publication_material 'publCIF (Westrip, 2010)'
_computing_structure_refinement 'SHELXL-97 (Sheldrick, 1997)'
_computing_structure_solution 'SHELXS-97 (Sheldrick, 1990)'
_diffrn_ambient_temperature 98(2)
_diffrn_detector_area_resol_mean 28.5714
_diffrn_measured_fraction_theta_full 0.997
_diffrn_measured_fraction_theta_max 0.997
_diffrn_measurement_device_type
;
Saturn724 (2x2 bin mode)
;
_diffrn_measurement_method \w
_diffrn_radiation_monochromator graphite
_diffrn_radiation_source 'sealed tube'
_diffrn_radiation_type MoK\a
_diffrn_radiation_wavelength 0.71073
_diffrn_reflns_av_R_equivalents 0.0641
_diffrn_reflns_av_sigmaI/netI 0.0694
_diffrn_reflns_limit_h_max 11
_diffrn_reflns_limit_h_min -12
_diffrn_reflns_limit_k_max 18
_diffrn_reflns_limit_k_min -18
_diffrn_reflns_limit_l_max 17
_diffrn_reflns_limit_l_min -17
_diffrn_reflns_number 13679
_diffrn_reflns_reduction_process 'Lp corrections applied'
_diffrn_reflns_theta_full 25.05
_diffrn_reflns_theta_max 25.05
_diffrn_reflns_theta_min 3.09
_diffrn_standards_decay_% <1
_diffrn_standards_interval_count 0
_diffrn_standards_number 0
_exptl_absorpt_coefficient_mu 0.089
_exptl_absorpt_correction_T_max 1.000
_exptl_absorpt_correction_T_min 0.647
_exptl_absorpt_correction_type multi-scan
_exptl_absorpt_process_details 'ABSCOR (Higashi, 1995)'
_exptl_crystal_colour colourless
_exptl_crystal_density_diffrn 1.346
_exptl_crystal_density_method 'not measured'
_exptl_crystal_description chunk
_exptl_crystal_F_000 1008
_exptl_crystal_size_max 0.35
_exptl_crystal_size_mid 0.25
_exptl_crystal_size_min 0.11
_refine_diff_density_max 0.613
_refine_diff_density_min -0.296
_refine_diff_density_rms 0.052
_refine_ls_extinction_method none
_refine_ls_goodness_of_fit_ref 0.994
_refine_ls_hydrogen_treatment mixed
_refine_ls_matrix_type full
_refine_ls_number_parameters 394
_refine_ls_number_reflns 4160
_refine_ls_number_restraints 0
_refine_ls_restrained_S_all 0.994
_refine_ls_R_factor_all 0.0830
_refine_ls_R_factor_gt 0.0543
_refine_ls_shift/su_max 0.002
_refine_ls_shift/su_mean 0.000
_refine_ls_structure_factor_coef Fsqd
_refine_ls_weighting_details 'calc w=1/[\s^2^(Fo^2^)+(0.0200P)^2^+2.8000P] where P=(Fo^2^+2Fc^2^)/3'
_refine_ls_weighting_scheme calc
_refine_ls_wR_factor_gt 0.1094
_refine_ls_wR_factor_ref 0.1197
_reflns_number_gt 2924
_reflns_number_total 4160
_reflns_threshold_expression >2sigma(I)
_cod_data_source_file ol301270w_si_003.cif
_cod_data_source_block mhotp
_cod_depositor_comments 'Adding full bibliography for 1507843--1507844.cif.'
_cod_original_sg_symbol_H-M P2(1)/n
_cod_database_code 1507844

loop_
_symmetry_equiv_pos_as_xyz
'x, y, z'
'-x+1/2, y+1/2, -z+1/2'
'-x, -y, -z'
'x-1/2, -y-1/2, z-1/2'

loop_
_atom_site_label
_atom_site_type_symbol
_atom_site_fract_x
_atom_site_fract_y
_atom_site_fract_z
_atom_site_U_iso_or_equiv
_atom_site_adp_type
_atom_site_occupancy
_atom_site_symmetry_multiplicity
_atom_site_calc_flag
_atom_site_refinement_flags
O1 O 0.08250(18) 0.09085(12) 0.48117(13) 0.0332(5) Uani 1 1 d .
N1 N 0.03169(19) 0.22749(12) 0.52230(14) 0.0189(5) Uani 1 1 d .
C14 C 0.0686(2) 0.32589(16) 0.39918(16) 0.0186(5) Uani 1 1 d .
O4 O -0.01375(18) 0.11958(13) 0.80608(13) 0.0349(5) Uani 1 1 d .
O3 O 0.12276(19) 0.13896(13) 0.69201(13) 0.0355(5) Uani 1 1 d .
O2 O -0.19286(18) 0.07133(12) 0.50686(12) 0.0266(4) Uani 1 1 d .
C13 C 0.1374(2) 0.27788(15) 0.47963(17) 0.0186(5) Uani 1 1 d .
C27 C 0.3227(3) 0.17449(17) 0.51303(18) 0.0234(6) Uani 1 1 d .
C1 C -0.0853(2) 0.26490(15) 0.55595(16) 0.0187(5) Uani 1 1 d .
C26 C 0.2499(2) 0.22071(15) 0.44741(17) 0.0193(5) Uani 1 1 d .
C21 C 0.3043(2) 0.38870(16) 0.52695(19) 0.0233(6) Uani 1 1 d .
C29 C 0.4608(3) 0.12116(17) 0.39637(19) 0.0273(6) Uani 1 1 d .
C25 C 0.1762(3) 0.33051(16) 0.64567(18) 0.0221(6) Uani 1 1 d .
C24 C 0.2465(3) 0.37883(17) 0.71084(19) 0.0256(6) Uani 1 1 d .
C8 C 0.0157(2) 0.14199(16) 0.52004(18) 0.0238(6) Uani 1 1 d .
C18 C -0.0773(3) 0.31731(18) 0.26417(19) 0.0261(6) Uani 1 1 d .
C20 C 0.2038(2) 0.33544(15) 0.55317(17) 0.0199(6) Uani 1 1 d .
C3 C -0.2417(3) 0.37008(17) 0.59227(17) 0.0235(6) Uani 1 1 d .
C19 C -0.0064(2) 0.27849(17) 0.33532(18) 0.0226(6) Uani 1 1 d .
C28 C 0.4266(3) 0.12505(17) 0.48803(19) 0.0259(6) Uani 1 1 d .
C7 C -0.1125(2) 0.11873(16) 0.56876(17) 0.0208(6) Uani 1 1 d .
C16 C -0.0019(3) 0.45095(18) 0.31786(18) 0.0255(6) Uani 1 1 d .
C4 C -0.3287(3) 0.30831(17) 0.61867(18) 0.0248(6) Uani 1 1 d .
C2 C -0.1178(2) 0.34913(16) 0.56070(17) 0.0202(6) Uani 1 1 d .
C31 C 0.2857(3) 0.21691(17) 0.35679(18) 0.0235(6) Uani 1 1 d .
C6 C -0.1721(2) 0.20330(15) 0.58340(16) 0.0195(5) Uani 1 1 d .
C9 C -0.0801(3) 0.06702(17) 0.65742(18) 0.0274(6) Uani 1 1 d .
H9A H -0.0351 0.0163 0.6370 0.033 Uiso 1 1 calc R
C22 C 0.3728(3) 0.43704(18) 0.5913(2) 0.0294(7) Uani 1 1 d .
C17 C -0.0751(3) 0.40342(18) 0.25523(19) 0.0264(6) Uani 1 1 d .
C15 C 0.0695(2) 0.41173(17) 0.38933(18) 0.0213(6) Uani 1 1 d .
C11 C 0.0205(3) 0.11432(17) 0.71947(18) 0.0271(6) Uani 1 1 d .
C30 C 0.3902(3) 0.16682(18) 0.33141(19) 0.0278(6) Uani 1 1 d .
C23 C 0.3443(3) 0.43203(18) 0.6836(2) 0.0304(7) Uani 1 1 d .
C5 C -0.2945(2) 0.22440(17) 0.61406(18) 0.0240(6) Uani 1 1 d .
C10 C -0.1999(3) 0.0372(2) 0.7036(2) 0.0422(8) Uani 1 1 d .
H10A H -0.1744 0.0056 0.7577 0.063 Uiso 1 1 calc R
H10B H -0.2507 0.0021 0.6620 0.063 Uiso 1 1 calc R
H10C H -0.2517 0.0846 0.7208 0.063 Uiso 1 1 calc R
C12 C 0.0860(3) 0.1593(2) 0.8661(2) 0.0377(8) Uani 1 1 d .
H21A H 0.327(3) 0.3886(19) 0.460(2) 0.045 Uiso 1 1 d .
H19A H -0.007(3) 0.219(2) 0.340(2) 0.045 Uiso 1 1 d .
H18A H -0.131(3) 0.283(2) 0.220(2) 0.045 Uiso 1 1 d .
H28A H 0.473(3) 0.091(2) 0.533(2) 0.045 Uiso 1 1 d .
H29A H 0.531(3) 0.086(2) 0.380(2) 0.045 Uiso 1 1 d .
H25A H 0.111(3) 0.291(2) 0.668(2) 0.045 Uiso 1 1 d .
H4A H -0.410(3) 0.325(2) 0.642(2) 0.045 Uiso 1 1 d .
H2A H -0.057(3) 0.3909(19) 0.543(2) 0.045 Uiso 1 1 d .
H15A H 0.117(3) 0.446(2) 0.433(2) 0.045 Uiso 1 1 d .
H27A H 0.298(3) 0.1754(19) 0.575(2) 0.045 Uiso 1 1 d .
H31A H 0.239(3) 0.248(2) 0.311(2) 0.045 Uiso 1 1 d .
H5A H -0.357(3) 0.181(2) 0.636(2) 0.045 Uiso 1 1 d .
H16 H 0.002(3) 0.511(2) 0.315(2) 0.045 Uiso 1 1 d .
H3A H -0.265(3) 0.432(2) 0.595(2) 0.045 Uiso 1 1 d .
H24A H 0.227(3) 0.3733(19) 0.777(2) 0.045 Uiso 1 1 d .
H17A H -0.131(3) 0.433(2) 0.205(2) 0.045 Uiso 1 1 d .
H30A H 0.414(3) 0.1659(19) 0.267(2) 0.045 Uiso 1 1 d .
H22A H 0.441(3) 0.473(2) 0.573(2) 0.045 Uiso 1 1 d .
H23A H 0.393(3) 0.465(2) 0.731(2) 0.045 Uiso 1 1 d .
H12A H 0.163(3) 0.124(2) 0.873(2) 0.057 Uiso 1 1 d .
H2B H -0.159(3) 0.023(2) 0.506(2) 0.057 Uiso 1 1 d .
H12B H 0.045(3) 0.167(2) 0.927(2) 0.057 Uiso 1 1 d .
H12C H 0.113(3) 0.216(2) 0.838(2) 0.057 Uiso 1 1 d .

loop_
_atom_site_aniso_label
_atom_site_aniso_U_11
_atom_site_aniso_U_22
_atom_site_aniso_U_33
_atom_site_aniso_U_23
_atom_site_aniso_U_13
_atom_site_aniso_U_12
O1 0.0364(11) 0.0199(10) 0.0442(13) -0.0045(9) 0.0127(9) 0.0014(9)
N1 0.0191(11) 0.0160(11) 0.0218(12) -0.0011(8) 0.0043(8) 0.0002(9)
C14 0.0137(12) 0.0224(14) 0.0198(14) -0.0002(10) 0.0036(10) 0.0012(10)
O4 0.0317(11) 0.0404(13) 0.0327(12) -0.0056(9) 0.0028(9) -0.0021(9)
O3 0.0328(11) 0.0416(13) 0.0318(12) 0.0086(9) -0.0023(9) -0.0065(10)
O2 0.0304(10) 0.0203(10) 0.0285(11) -0.0033(8) -0.0048(8) -0.0032(8)
C13 0.0189(13) 0.0161(13) 0.0211(14) 0.0000(10) 0.0035(10) -0.0022(10)
C27 0.0245(14) 0.0233(15) 0.0224(15) -0.0030(11) 0.0010(11) 0.0007(11)
C1 0.0198(13) 0.0199(14) 0.0164(13) -0.0002(10) 0.0000(10) 0.0007(10)
C26 0.0181(13) 0.0161(13) 0.0237(14) -0.0037(10) 0.0031(10) -0.0024(10)
C21 0.0203(13) 0.0204(15) 0.0294(16) -0.0025(11) 0.0020(11) 0.0006(11)
C29 0.0214(14) 0.0245(16) 0.0365(17) -0.0058(12) 0.0066(12) 0.0027(12)
C25 0.0219(13) 0.0180(14) 0.0263(15) -0.0003(11) 0.0010(11) 0.0009(11)
C24 0.0281(14) 0.0232(15) 0.0254(15) -0.0055(11) -0.0020(11) 0.0048(12)
C8 0.0252(14) 0.0215(14) 0.0246(15) -0.0013(11) 0.0002(11) 0.0002(12)
C18 0.0199(14) 0.0285(16) 0.0297(16) -0.0009(12) -0.0033(11) -0.0012(12)
C20 0.0183(13) 0.0156(13) 0.0257(15) -0.0035(10) -0.0006(10) 0.0030(10)
C3 0.0278(14) 0.0208(14) 0.0220(14) 0.0011(10) 0.0012(11) 0.0031(11)
C19 0.0215(14) 0.0196(14) 0.0267(15) 0.0003(11) 0.0010(11) -0.0026(11)
C28 0.0236(14) 0.0217(15) 0.0322(17) -0.0015(11) -0.0023(12) 0.0035(11)
C7 0.0222(13) 0.0159(14) 0.0243(14) -0.0002(10) 0.0005(11) -0.0038(10)
C16 0.0257(14) 0.0210(15) 0.0299(16) 0.0034(11) 0.0040(12) 0.0002(12)
C4 0.0197(13) 0.0293(16) 0.0256(15) 0.0001(11) 0.0041(11) 0.0014(12)
C2 0.0222(13) 0.0194(14) 0.0191(14) -0.0002(10) 0.0025(10) -0.0019(11)
C31 0.0227(14) 0.0247(15) 0.0231(15) -0.0006(11) 0.0021(11) 0.0005(11)
C6 0.0221(13) 0.0197(14) 0.0167(13) -0.0004(10) -0.0004(10) -0.0024(10)
C9 0.0314(15) 0.0239(15) 0.0267(15) 0.0027(11) -0.0018(12) -0.0015(12)
C22 0.0244(15) 0.0225(16) 0.0414(18) -0.0041(12) 0.0016(12) -0.0039(12)
C17 0.0224(14) 0.0309(17) 0.0260(15) 0.0045(12) 0.0020(11) 0.0033(12)
C15 0.0214(14) 0.0184(14) 0.0241(15) -0.0006(11) 0.0027(11) -0.0004(11)
C11 0.0282(15) 0.0250(16) 0.0284(16) 0.0125(11) 0.0053(12) 0.0072(12)
C30 0.0258(15) 0.0313(17) 0.0267(16) -0.0020(12) 0.0083(12) -0.0006(12)
C23 0.0288(15) 0.0246(16) 0.0373(18) -0.0095(12) -0.0053(13) 0.0006(12)
C5 0.0214(14) 0.0267(15) 0.0240(15) 0.0000(11) 0.0006(11) -0.0018(11)
C10 0.0418(18) 0.044(2) 0.041(2) 0.0093(14) 0.0092(15) -0.0075(15)
C12 0.0321(17) 0.045(2) 0.0351(19) -0.0101(15) -0.0050(14) -0.0047(15)

loop_
_atom_type_symbol
_atom_type_description
_atom_type_scat_dispersion_real
_atom_type_scat_dispersion_imag
_atom_type_scat_source
C C 0.0033 0.0016 'International Tables Vol C Tables 4.2.6.8 and 6.1.1.4'
H H 0.0000 0.0000 'International Tables Vol C Tables 4.2.6.8 and 6.1.1.4'
N N 0.0061 0.0033 'International Tables Vol C Tables 4.2.6.8 and 6.1.1.4'
O O 0.0106 0.0060 'International Tables Vol C Tables 4.2.6.8 and 6.1.1.4'

loop_
_geom_angle_atom_site_label_1
_geom_angle_atom_site_label_2
_geom_angle_atom_site_label_3
_geom_angle
C8 N1 C1 108.70(19)
C8 N1 C13 127.5(2)
C1 N1 C13 122.60(19)
C15 C14 C19 118.2(2)
C15 C14 C13 124.6(2)
C19 C14 C13 117.1(2)
C11 O4 C12 113.2(2)
C7 O2 H2B 106(2)
N1 C13 C14 105.42(19)
N1 C13 C20 109.60(19)
C14 C13 C20 113.8(2)
N1 C13 C26 111.24(19)
C14 C13 C26 112.51(19)
C20 C13 C26 104.35(19)
C28 C27 C26 121.0(2)
C28 C27 H27A 119.7(19)
C26 C27 H27A 119.3(19)
C2 C1 C6 120.9(2)
C2 C1 N1 128.5(2)
C6 C1 N1 110.5(2)
C31 C26 C27 118.4(2)
C31 C26 C13 122.6(2)
C27 C26 C13 118.9(2)
C22 C21 C20 120.8(3)
C22 C21 H21A 121.5(18)
C20 C21 H21A 117.6(17)
C30 C29 C28 119.4(3)
C30 C29 H29A 121.5(18)
C28 C29 H29A 119.1(18)
C20 C25 C24 120.6(3)
C20 C25 H25A 121.2(18)
C24 C25 H25A 118.1(18)
C23 C24 C25 120.2(3)
C23 C24 H24A 120.4(18)
C25 C24 H24A 119.4(18)
O1 C8 N1 127.5(2)
O1 C8 C7 123.2(2)
N1 C8 C7 109.1(2)
C17 C18 C19 120.3(3)
C17 C18 H18A 120.0(19)
C19 C18 H18A 119.6(19)
C25 C20 C21 118.5(2)
C25 C20 C13 122.5(2)
C21 C20 C13 118.7(2)
C4 C3 C2 121.0(2)
C4 C3 H3A 121.8(17)
C2 C3 H3A 117.2(17)
C18 C19 C14 120.7(3)
C18 C19 H19A 120.0(19)
C14 C19 H19A 119.3(19)
C27 C28 C29 120.0(3)
C27 C28 H28A 120.3(18)
C29 C28 H28A 119.6(19)
O2 C7 C6 110.1(2)
O2 C7 C9 110.1(2)
C6 C7 C9 115.7(2)
O2 C7 C8 108.4(2)
C6 C7 C8 101.70(19)
C9 C7 C8 110.4(2)
C17 C16 C15 119.9(3)
C17 C16 H16 122.7(18)
C15 C16 H16 117.4(18)
C5 C4 C3 120.4(2)
C5 C4 H4A 120.6(19)
C3 C4 H4A 118.9(19)
C1 C2 C3 117.9(2)
C1 C2 H2A 120.4(18)
C3 C2 H2A 121.7(18)
C26 C31 C30 120.7(3)
C26 C31 H31A 120.2(19)
C30 C31 H31A 119.1(19)
C5 C6 C1 120.8(2)
C5 C6 C7 129.9(2)
C1 C6 C7 109.2(2)
C10 C9 C11 115.6(2)
C10 C9 C7 112.9(2)
C11 C9 C7 110.0(2)
C10 C9 H9A 105.8
C11 C9 H9A 105.8
C7 C9 H9A 105.8
C21 C22 C23 120.3(3)
C21 C22 H22A 120.0(19)
C23 C22 H22A 119.7(19)
C18 C17 C16 119.6(3)
C18 C17 H17A 120.9(18)
C16 C17 H17A 119.4(18)
C14 C15 C16 121.2(3)
C14 C15 H15A 120(2)
C16 C15 H15A 119(2)
O3 C11 O4 124.2(3)
O3 C11 C9 122.4(2)
O4 C11 C9 113.3(2)
C29 C30 C31 120.5(3)
C29 C30 H30A 120.4(18)
C31 C30 H30A 119.1(18)
C24 C23 C22 119.6(3)
C24 C23 H23A 118.6(18)
C22 C23 H23A 121.8(18)
C6 C5 C4 118.9(2)
C6 C5 H5A 121.8(17)
C4 C5 H5A 119.3(17)
C9 C10 H10A 109.5
C9 C10 H10B 109.5
H10A C10 H10B 109.5
C9 C10 H10C 109.5
H10A C10 H10C 109.5
H10B C10 H10C 109.5
O4 C12 H12A 111(2)
O4 C12 H12B 106(2)
H12A C12 H12B 110(3)
O4 C12 H12C 109.4(19)
H12A C12 H12C 109(3)
H12B C12 H12C 112(3)

loop_
_geom_bond_atom_site_label_1
_geom_bond_atom_site_label_2
_geom_bond_distance
O1 C8 1.215(3)
N1 C8 1.372(3)
N1 C1 1.436(3)
N1 C13 1.497(3)
C14 C15 1.375(3)
C14 C19 1.400(4)
C14 C13 1.542(3)
O4 C11 1.321(3)
O4 C12 1.458(4)
O3 C11 1.197(3)
O2 C7 1.412(3)
O2 H2B 0.85(4)
C13 C20 1.544(3)
C13 C26 1.551(3)
C27 C28 1.380(4)
C27 C26 1.395(4)
C27 H27A 0.95(3)
C1 C2 1.384(3)
C1 C6 1.389(3)
C26 C31 1.380(3)
C21 C22 1.380(4)
C21 C20 1.394(3)
C21 H21A 1.01(3)
C29 C30 1.373(4)
C29 C28 1.390(4)
C29 H29A 0.94(3)
C25 C20 1.385(3)
C25 C24 1.396(4)
C25 H25A 0.98(3)
C24 C23 1.378(4)
C24 H24A 0.99(3)
C8 C7 1.554(3)
C18 C17 1.378(4)
C18 C19 1.384(4)
C18 H18A 1.00(3)
C3 C4 1.388(4)
C3 C2 1.400(3)
C3 H3A 1.01(3)
C19 H19A 0.94(3)
C28 H28A 0.96(3)
C7 C6 1.496(3)
C7 C9 1.553(4)
C16 C17 1.380(4)
C16 C15 1.392(4)
C16 H16 0.96(3)
C4 C5 1.384(4)
C4 H4A 0.94(3)
C2 H2A 0.95(3)
C31 C30 1.392(4)
C31 H31A 0.94(3)
C6 C5 1.382(3)
C9 C10 1.493(4)
C9 C11 1.536(4)
C9 H9A 0.9800
C22 C23 1.384(4)
C22 H22A 0.95(3)
C17 H17A 1.02(3)
C15 H15A 0.95(3)
C30 H30A 0.98(3)
C23 H23A 0.99(3)
C5 H5A 1.00(3)
C10 H10A 0.9600
C10 H10B 0.9600
C10 H10C 0.9600
C12 H12A 0.97(3)
C12 H12B 0.99(3)
C12 H12C 1.03(4)
